data_2015165
loop_
_publ_author_name
'Jian-Li Lin'
'Yue-Qing Zheng'

_publ_section_title
<i>catena</i>-Poly[[\m-hexanedioato-1\k<i>O</i>^1^:2\k<i>O</i>^6^-bis[aqua(5-carboxypentanoato-\k<i>O</i>)copper(II)]]-di-\m-4,4'-bipyridine-1\k<i>N</i>:1'\k<i>N</i>';2\k<i>N</i>:2'\k<i>N</i>']
_journal_coeditor_code HJ1068
_journal_issue 12
_journal_name_full 'Acta Crystallographica Section C'
_journal_page_first m501
_journal_page_last m503
_journal_paper_doi 10.1107/S0108270105032506
_journal_volume 61
_journal_year 2005
_chemical_formula_iupac '[Cu2 (C6 H8 O4) (C6 H9 O4)2 (C10 H8 N2)2 (H2 O)2]'
_chemical_formula_moiety '  C19 H23 Cu N2 O7'
_chemical_formula_sum 'C19 H23 Cu N2 O7'
_chemical_formula_weight 454.94
_chemical_name_systematic
;
catena-Poly[\m-hexanedioato-1\kO^1^:2\kO^6^-bis[[[aqua(5-carboxypentanoato-
\kO]-di-\m-4,4'-bipyridine-1\kN:1'\kN';2\kN:2'\kN']copper(II)]]
;
_space_group_IT_number 14
_symmetry_cell_setting monoclinic
_symmetry_space_group_name_Hall '-P 2yn'
_symmetry_space_group_name_H-M 'P 1 21/n 1'
_atom_sites_solution_hydrogens geom
_atom_sites_solution_primary direct
_atom_sites_solution_secondary difmap
_audit_creation_method SHELXL97
_cell_angle_alpha 90.00
_cell_angle_beta 96.04(3)
_cell_angle_gamma 90.00
_cell_formula_units_Z 4
_cell_length_a 10.885(2)
_cell_length_b 16.216(3)
_cell_length_c 11.108(2)
_cell_measurement_reflns_used 25
_cell_measurement_temperature 296(2)
_cell_measurement_theta_max 12.5
_cell_measurement_theta_min 5.0
_cell_volume 1949.8(6)
_computing_cell_refinement XSCANS
_computing_data_collection 'XSCANS (Siemens, 1996)'
_computing_data_reduction XSCANS
_computing_molecular_graphics 'SHELXTL (Bruker, 1997)'
_computing_publication_material SHELXTL
_computing_structure_refinement 'SHELXL97 (Sheldrick, 1997)'
_computing_structure_solution 'SHELXS97 (Sheldrick, 1997)'
_diffrn_ambient_temperature 296(2)
_diffrn_measured_fraction_theta_full 1.000
_diffrn_measured_fraction_theta_max 1.000
_diffrn_measurement_device_type 'Bruker P4'
_diffrn_measurement_method \q/2\q
_diffrn_radiation_monochromator graphite
_diffrn_radiation_source 'fine-focus sealed tube'
_diffrn_radiation_type MoK\a
_diffrn_radiation_wavelength 0.71073
_diffrn_reflns_av_R_equivalents 0.0214
_diffrn_reflns_av_sigmaI/netI 0.0312
_diffrn_reflns_limit_h_max 14
_diffrn_reflns_limit_h_min -1
_diffrn_reflns_limit_k_max 1
_diffrn_reflns_limit_k_min -21
_diffrn_reflns_limit_l_max 14
_diffrn_reflns_limit_l_min -14
_diffrn_reflns_number 6298
_diffrn_reflns_theta_full 27.50
_diffrn_reflns_theta_max 27.50
_diffrn_reflns_theta_min 2.23
_diffrn_standards_decay_% no
_diffrn_standards_interval_count 97
_diffrn_standards_number 3
_exptl_absorpt_coefficient_mu 1.165
_exptl_absorpt_correction_T_max 0.776
_exptl_absorpt_correction_T_min 0.651
_exptl_absorpt_correction_type empirical
_exptl_absorpt_process_details '(SADABS; Sheldrick, 1996)'
_exptl_crystal_colour blue
_exptl_crystal_density_diffrn 1.550
_exptl_crystal_density_method 'not measured'
_exptl_crystal_description Block
_exptl_crystal_F_000 944
_exptl_crystal_size_max 0.489
_exptl_crystal_size_mid 0.311
_exptl_crystal_size_min 0.222
_refine_diff_density_max 0.729
_refine_diff_density_min -0.490
_refine_ls_extinction_coef 0.0132(9)
_refine_ls_extinction_expression Fc^*^=kFc[1+0.001xFc^2^\l^3^/sin(2\q)]^-1/4^
_refine_ls_extinction_method 'SHELXL97 (Sheldrick, 1997)'
_refine_ls_goodness_of_fit_ref 1.151
_refine_ls_hydrogen_treatment mixed
_refine_ls_matrix_type full
_refine_ls_number_parameters 296
_refine_ls_number_reflns 4483
_refine_ls_number_restraints 0
_refine_ls_restrained_S_all 1.151
_refine_ls_R_factor_all 0.0423
_refine_ls_R_factor_gt 0.0357
_refine_ls_shift/su_max 0.002
_refine_ls_shift/su_mean 0.000
_refine_ls_structure_factor_coef Fsqd
_refine_ls_weighting_details 'calc w = 1/[\s^2^(Fo^2^)+(0.0547P)^2^+0.5023P] where P = (Fo^2^+2Fc^2^)/3'
_refine_ls_weighting_scheme calc
_refine_ls_wR_factor_gt 0.0969
_refine_ls_wR_factor_ref 0.1010
_reflns_number_gt 3906
_reflns_number_total 4483
_reflns_threshold_expression I>2\s(I)
_cod_data_source_file hj1068.cif
_cod_data_source_block I
_cod_original_sg_symbol_H-M 'P 21/n'
_cod_database_code 2015165

loop_
_symmetry_equiv_pos_as_xyz
'x, y, z'
'-x+1/2, y+1/2, -z+1/2'
'-x, -y, -z'
'x-1/2, -y-1/2, z-1/2'

loop_
_atom_site_label
_atom_site_fract_x
_atom_site_fract_y
_atom_site_fract_z
_atom_site_U_iso_or_equiv
_atom_site_adp_type
_atom_site_calc_flag
_atom_site_refinement_flags
_atom_site_occupancy
_atom_site_disorder_assembly
_atom_site_disorder_group
_atom_site_type_symbol
Cu 0.23581(2) 0.711699(14) 0.419064(19) 0.02090(10) Uani d . 1 . . Cu
N1 0.24324(16) 0.71467(10) 0.23727(15) 0.0238(3) Uani d . 1 . . N
N2 0.22480(16) 0.71660(9) -0.39977(15) 0.0228(3) Uani d . 1 . . N
C1 0.3200(2) 0.66799(14) 0.17995(17) 0.0305(4) Uani d . 1 . . C
H1 0.3760 0.6342 0.2256 0.035(6) Uiso calc R 1 . . H
C2 0.3191(2) 0.66816(14) 0.05521(18) 0.0312(4) Uani d . 1 . . C
H2 0.3753 0.6360 0.0185 0.045(7) Uiso calc R 1 . . H
C3 0.1641(2) 0.76332(15) 0.17032(18) 0.0330(5) Uani d . 1 . . C
H3 0.1129 0.7977 0.2097 0.042(7) Uiso calc R 1 . . H
C4 0.1548(2) 0.76502(15) 0.04541(18) 0.0342(5) Uani d . 1 . . C
H4 0.0961 0.7982 0.0019 0.036(7) Uiso calc R 1 . . H
C5 0.23435(19) 0.71638(12) -0.01441(17) 0.0246(4) Uani d . 1 . . C
C6 0.22908(19) 0.71716(12) -0.14841(17) 0.0239(4) Uani d . 1 . . C
C7 0.33771(19) 0.72087(13) -0.20389(18) 0.0277(4) Uani d . 1 . . C
H7 0.4139 0.7227 -0.1574 0.046(8) Uiso calc R 1 . . H
C8 0.33119(19) 0.72177(13) -0.32814(18) 0.0269(4) Uani d . 1 . . C
H8 0.4043 0.7262 -0.3641 0.035(7) Uiso calc R 1 . . H
C9 0.11799(19) 0.71443(12) -0.22254(18) 0.0272(4) Uani d . 1 . . C
H9 0.0433 0.7137 -0.1889 0.028(6) Uiso calc R 1 . . H
C10 0.11966(18) 0.71278(12) -0.34679(18) 0.0268(4) Uani d . 1 . . C
H10 0.0450 0.7089 -0.3956 0.026(6) Uiso calc R 1 . . H
O1 0.34800(13) 0.80855(9) 0.43679(13) 0.0265(3) Uani d . 1 . . O
O2 0.16287(14) 0.86529(10) 0.42026(15) 0.0368(4) Uani d . 1 . . O
C11 0.27789(19) 0.87150(12) 0.43483(16) 0.0259(4) Uani d . 1 . . C
C12 0.3372(2) 0.95559(13) 0.4495(2) 0.0351(5) Uani d . 1 . . C
H12A 0.2941 0.9870 0.5063 0.055(8) Uiso calc R 1 . . H
H12B 0.3252 0.9838 0.3721 0.036(7) Uiso calc R 1 . . H
C13 0.4741(2) 0.95649(12) 0.4930(2) 0.0327(5) Uani d . 1 . . C
H13A 0.5186 0.9265 0.4357 0.047(7) Uiso calc R 1 . . H
H13B 0.4874 0.9283 0.5703 0.040(7) Uiso calc R 1 . . H
O3 0.09387(14) 0.63738(10) 0.39787(13) 0.0332(3) Uani d . 1 . . O
O4 0.20253(16) 0.52739(12) 0.3534(2) 0.0543(5) Uani d . 1 . . O
C14 0.1045(2) 0.56247(14) 0.36495(19) 0.0323(5) Uani d . 1 . . C
C15 -0.0131(2) 0.51281(14) 0.3385(2) 0.0338(5) Uani d . 1 . . C
H15A -0.0091 0.4843 0.2622 0.045(7) Uiso calc R 1 . . H
H15B -0.0143 0.4710 0.4008 0.045(7) Uiso calc R 1 . . H
C16 -0.1341(2) 0.55865(15) 0.3311(2) 0.0399(5) Uani d . 1 . . C
H16A -0.1349 0.6012 0.2696 0.053(8) Uiso calc R 1 . . H
H16B -0.1422 0.5853 0.4081 0.017(5) Uiso calc R 1 . . H
C17 -0.2428(2) 0.50080(14) 0.3004(2) 0.0371(5) Uani d . 1 . . C
H17A -0.2320 0.4726 0.2252 0.058(9) Uiso calc R 1 . . H
H17B -0.2426 0.4594 0.3635 0.053(8) Uiso calc R 1 . . H
C18 -0.3665(2) 0.54383(16) 0.2874(3) 0.0510(7) Uani d . 1 . . C
H18A -0.3799 0.5706 0.3630 0.079(12) Uiso calc R 1 . . H
H18B -0.3676 0.5859 0.2252 0.059(9) Uiso calc R 1 . . H
C19 -0.4684(2) 0.48228(14) 0.2539(2) 0.0368(5) Uani d . 1 . . C
O5 -0.50146(17) 0.43173(12) 0.32393(16) 0.0473(4) Uani d . 1 . . O
O6 -0.5141(2) 0.48663(13) 0.14061(19) 0.0534(5) Uani d . 1 . . O
H6 -0.563(3) 0.457(2) 0.127(3) 0.062(11) Uiso d . 1 . . H
O7 0.39705(16) 0.61344(11) 0.44463(15) 0.0338(3) Uani d . 1 . . O
H7A 0.345(3) 0.5789(19) 0.421(3) 0.042(8) Uiso d . 1 . . H
H7B 0.421(3) 0.596(2) 0.508(3) 0.052(9) Uiso d . 1 . . H

loop_
_atom_site_aniso_label
_atom_site_aniso_U_11
_atom_site_aniso_U_22
_atom_site_aniso_U_33
_atom_site_aniso_U_12
_atom_site_aniso_U_13
_atom_site_aniso_U_23
Cu 0.02340(15) 0.02547(15) 0.01382(14) -0.00576(8) 0.00191(9) -0.00156(8)
N1 0.0250(8) 0.0319(9) 0.0144(7) -0.0013(6) 0.0015(6) -0.0015(6)
N2 0.0272(8) 0.0251(8) 0.0161(7) -0.0020(6) 0.0026(6) -0.0005(6)
C1 0.0353(11) 0.0365(11) 0.0198(9) 0.0101(9) 0.0035(8) 0.0038(8)
C2 0.0352(11) 0.0380(12) 0.0209(9) 0.0100(9) 0.0051(8) 0.0004(8)
C3 0.0343(11) 0.0460(12) 0.0193(9) 0.0118(9) 0.0049(8) -0.0016(9)
C4 0.0366(11) 0.0467(12) 0.0190(9) 0.0151(10) 0.0022(8) 0.0007(9)
C5 0.0290(10) 0.0284(10) 0.0167(9) -0.0014(7) 0.0042(7) -0.0006(7)
C6 0.0293(10) 0.0255(10) 0.0168(9) 0.0022(7) 0.0027(7) -0.0009(7)
C7 0.0273(10) 0.0372(11) 0.0185(9) -0.0023(8) 0.0019(7) -0.0002(7)
C8 0.0247(9) 0.0356(11) 0.0205(9) -0.0037(8) 0.0032(7) -0.0011(7)
C9 0.0253(9) 0.0358(11) 0.0209(9) 0.0014(8) 0.0052(7) 0.0007(7)
C10 0.0252(9) 0.0345(11) 0.0202(9) 0.0006(7) 0.0000(7) 0.0003(7)
O1 0.0296(7) 0.0247(7) 0.0252(7) -0.0056(6) 0.0027(5) -0.0002(6)
O2 0.0314(8) 0.0348(8) 0.0424(9) -0.0032(6) -0.0040(6) 0.0013(7)
C11 0.0334(10) 0.0268(10) 0.0170(8) -0.0042(8) -0.0002(7) 0.0018(7)
C12 0.0401(12) 0.0244(10) 0.0401(12) -0.0048(9) 0.0010(9) -0.0006(9)
C13 0.0410(12) 0.0230(10) 0.0333(11) -0.0077(9) 0.0008(9) -0.0016(8)
O3 0.0308(7) 0.0407(9) 0.0287(7) -0.0148(6) 0.0062(6) -0.0085(6)
O4 0.0335(9) 0.0503(11) 0.0779(14) -0.0063(8) 0.0009(9) -0.0199(10)
C14 0.0331(11) 0.0381(12) 0.0253(10) -0.0138(9) 0.0012(8) -0.0039(8)
C15 0.0338(11) 0.0348(11) 0.0324(11) -0.0130(9) 0.0013(8) -0.0041(9)
C16 0.0351(12) 0.0331(12) 0.0503(14) -0.0101(9) -0.0006(10) -0.0053(10)
C17 0.0323(11) 0.0300(11) 0.0482(13) -0.0068(9) 0.0002(10) -0.0023(10)
C18 0.0330(12) 0.0333(13) 0.084(2) -0.0047(10) -0.0066(12) -0.0067(13)
C19 0.0265(10) 0.0290(11) 0.0535(14) 0.0020(8) -0.0029(9) -0.0005(10)
O5 0.0452(10) 0.0477(10) 0.0457(10) -0.0117(8) -0.0100(8) 0.0056(8)
O6 0.0519(12) 0.0509(12) 0.0538(12) -0.0169(10) -0.0104(9) 0.0141(9)
O7 0.0350(8) 0.0364(9) 0.0294(8) -0.0020(7) 0.0011(6) 0.0019(7)

loop_
_atom_type_symbol
_atom_type_description
_atom_type_scat_dispersion_real
_atom_type_scat_dispersion_imag
_atom_type_scat_source
C C 0.0033 0.0016 'International Tables Vol C Tables 4.2.6.8 and 6.1.1.4'
H H 0.0000 0.0000 'International Tables Vol C Tables 4.2.6.8 and 6.1.1.4'
N N 0.0061 0.0033 'International Tables Vol C Tables 4.2.6.8 and 6.1.1.4'
O O 0.0106 0.0060 'International Tables Vol C Tables 4.2.6.8 and 6.1.1.4'
Cu Cu 0.3201 1.2651 'International Tables Vol C Tables 4.2.6.8 and 6.1.1.4'

loop_
_geom_angle_atom_site_label_1
_geom_angle_atom_site_label_2
_geom_angle_atom_site_label_3
_geom_angle_site_symmetry_1
_geom_angle_site_symmetry_3
_geom_angle
_geom_angle_publ_flag
O3 Cu O1 . . 165.83(7) y
O3 Cu N1 . . 90.49(7) y
O1 Cu N1 . . 89.51(6) y
O3 Cu N2 . 1_556 90.87(7) y
O1 Cu N2 . 1_556 88.31(6) y
N1 Cu N2 . 1_556 176.23(6) y
O3 Cu O7 . . 99.57(7) y
O1 Cu O7 . . 94.59(6) y
N1 Cu O7 . . 91.64(7) y
N2 Cu O7 1_556 . 91.59(7) y
C3 N1 C1 . . 117.90(17) ?
C3 N1 Cu . . 118.51(14) ?
C1 N1 Cu . . 123.54(13) ?
C8 N2 C10 . . 117.85(17) ?
C8 N2 Cu . 1_554 117.04(14) ?
C10 N2 Cu . 1_554 125.09(13) ?
N1 C1 C2 . . 122.46(19) ?
N1 C1 H1 . . 118.8 ?
C2 C1 H1 . . 118.8 ?
C5 C2 C1 . . 119.65(19) ?
C5 C2 H2 . . 120.2 ?
C1 C2 H2 . . 120.2 ?
N1 C3 C4 . . 123.13(19) ?
N1 C3 H3 . . 118.4 ?
C4 C3 H3 . . 118.4 ?
C3 C4 C5 . . 119.0(2) ?
C3 C4 H4 . . 120.5 ?
C5 C4 H4 . . 120.5 ?
C2 C5 C4 . . 117.78(19) ?
C2 C5 C6 . . 121.28(18) ?
C4 C5 C6 . . 120.94(19) ?
C9 C6 C7 . . 117.77(18) ?
C9 C6 C5 . . 122.24(19) ?
C7 C6 C5 . . 120.00(19) ?
C8 C7 C6 . . 119.26(19) ?
C8 C7 H7 . . 120.4 ?
C6 C7 H7 . . 120.4 ?
N2 C8 C7 . . 123.15(19) ?
N2 C8 H8 . . 118.4 ?
C7 C8 H8 . . 118.4 ?
C10 C9 C6 . . 119.34(19) ?
C10 C9 H9 . . 120.3 ?
C6 C9 H9 . . 120.3 ?
N2 C10 C9 . . 122.56(18) ?
N2 C10 H10 . . 118.7 ?
C9 C10 H10 . . 118.7 ?
C11 O1 Cu . . 105.72(13) ?
O2 C11 O1 . . 121.89(19) ?
O2 C11 C12 . . 119.87(19) ?
O1 C11 C12 . . 118.24(18) ?
C11 C12 C13 . . 115.94(18) ?
C11 C12 H12A . . 108.3 ?
C13 C12 H12A . . 108.3 ?
C11 C12 H12B . . 108.3 ?
C13 C12 H12B . . 108.3 ?
H12A C12 H12B . . 107.4 ?
C12 C13 C13 . 3_676 112.5(2) ?
C12 C13 H13A . . 109.1 ?
C13 C13 H13A 3_676 . 109.1 ?
C12 C13 H13B . . 109.1 ?
C13 C13 H13B 3_676 . 109.1 ?
H13A C13 H13B . . 107.8 ?
C14 O3 Cu . . 121.78(14) ?
O4 C14 O3 . . 125.2(2) ?
O4 C14 C15 . . 117.4(2) ?
O3 C14 C15 . . 117.4(2) ?
C16 C15 C14 . . 117.7(2) ?
C16 C15 H15A . . 107.9 ?
C14 C15 H15A . . 107.9 ?
C16 C15 H15B . . 107.9 ?
C14 C15 H15B . . 107.9 ?
H15A C15 H15B . . 107.2 ?
C15 C16 C17 . . 111.26(19) ?
C15 C16 H16A . . 109.4 ?
C17 C16 H16A . . 109.4 ?
C15 C16 H16B . . 109.4 ?
C17 C16 H16B . . 109.4 ?
H16A C16 H16B . . 108.0 ?
C18 C17 C16 . . 113.7(2) ?
C18 C17 H17A . . 108.8 ?
C16 C17 H17A . . 108.8 ?
C18 C17 H17B . . 108.8 ?
C16 C17 H17B . . 108.8 ?
H17A C17 H17B . . 107.7 ?
C19 C18 C17 . . 110.0(2) ?
C19 C18 H18A . . 109.7 ?
C17 C18 H18A . . 109.7 ?
C19 C18 H18B . . 109.7 ?
C17 C18 H18B . . 109.7 ?
H18A C18 H18B . . 108.2 ?
O5 C19 O6 . . 123.2(2) ?
O5 C19 C18 . . 123.3(2) ?
O6 C19 C18 . . 113.4(2) ?
C19 O6 H6 . . 112(3) ?
Cu O7 H7A . . 87(2) ?
Cu O7 H7B . . 122(2) ?
H7A O7 H7B . . 101(3) ?

loop_
_geom_bond_atom_site_label_1
_geom_bond_atom_site_label_2
_geom_bond_site_symmetry_2
_geom_bond_distance
_geom_bond_publ_flag
Cu O3 . 1.9541(15) y
Cu O1 . 1.9865(14) y
Cu N1 . 2.0300(17) y
Cu N2 1_556 2.0300(17) y
Cu O7 . 2.3653(17) y
N1 C3 . 1.335(3) ?
N1 C1 . 1.337(3) ?
N2 C8 . 1.337(3) ?
N2 C10 . 1.342(3) ?
N2 Cu 1_554 2.0300(17) ?
C1 C2 . 1.385(3) ?
C1 H1 . 0.9300 ?
C2 C5 . 1.382(3) ?
C2 H2 . 0.9300 ?
C3 C4 . 1.381(3) ?
C3 H3 . 0.9300 ?
C4 C5 . 1.391(3) ?
C4 H4 . 0.9300 ?
C5 C6 . 1.484(3) ?
C6 C9 . 1.390(3) ?
C6 C7 . 1.391(3) ?
C7 C8 . 1.375(3) ?
C7 H7 . 0.9300 ?
C8 H8 . 0.9300 ?
C9 C10 . 1.383(3) ?
C9 H9 . 0.9300 ?
C10 H10 . 0.9300 ?
O1 C11 . 1.273(3) ?
O2 C11 . 1.249(3) ?
C11 C12 . 1.510(3) ?
C12 C13 . 1.518(3) ?
C12 H12A . 0.9700 ?
C12 H12B . 0.9700 ?
C13 C13 3_676 1.521(4) ?
C13 H13A . 0.9700 ?
C13 H13B . 0.9700 ?
O3 C14 . 1.277(3) ?
O4 C14 . 1.228(3) ?
C14 C15 . 1.515(3) ?
C15 C16 . 1.507(3) ?
C15 H15A . 0.9700 ?
C15 H15B . 0.9700 ?
C16 C17 . 1.520(3) ?
C16 H16A . 0.9700 ?
C16 H16B . 0.9700 ?
C17 C18 . 1.511(3) ?
C17 H17A . 0.9700 ?
C17 H17B . 0.9700 ?
C18 C19 . 1.509(3) ?
C18 H18A . 0.9700 ?
C18 H18B . 0.9700 ?
C19 O5 . 1.211(3) y
C19 O6 . 1.305(3) y
O6 H6 . 0.72(4) ?
O7 H7A . 0.82(3) ?
O7 H7B . 0.78(3) ?

loop_
_geom_hbond_atom_site_label_D
_geom_hbond_atom_site_label_H
_geom_hbond_atom_site_label_A
_geom_hbond_site_symmetry_A
_geom_hbond_distance_DH
_geom_hbond_distance_HA
_geom_hbond_distance_DA
_geom_hbond_angle_DHA
_geom_hbond_publ_flag
O6 H6 O2 2_445 0.72(3) 1.88(3) 2.593(3) 168(3) y
O7 H7A O4 . 0.82(3) 1.85(3) 2.647(2) 164(3) y
O7 H7B O5 3_566 0.78(3) 2.03(3) 2.797(2) 171(3) y
C1 H1 07 . 0.93 2.44 3.100(3) 127 y
C3 H3 O2 . 0.93 2.59 3.233(3) 127 y
C3 H3 O5 2_455 0.93 2.50 3.259(3) 139 y
C12 H12B O4 2_555 0.97 2.59 3.544(3) 168 n
